data_7717904
loop_
_publ_author_name
'Dotzauer, Simon'
'Kar, Sourav'
'Swoboda, Theresa'
'Weidemann, Christoph'
'H\"afner, Andreas'
'Dewhurst, Rian David'
'Braunschweig, Holger'

_publ_section_title
;
 Synthesis of Base-free Boriranes and their Conversion to Borirenes Using
 Strong Reductant
;
_journal_name_full 'Dalton Transactions'
_journal_paper_doi 10.1039/D5DT00069F
_journal_year 2025
_chemical_formula_moiety 'C22 H50 B2 N4 Sn2'
_chemical_formula_sum 'C22 H50 B2 N4 Sn2'
_chemical_formula_weight 629.66
_space_group_crystal_system monoclinic
_space_group_IT_number 15
_space_group_name_Hall '-C 2yc'
_space_group_name_H-M_alt 'C 1 2/c 1'
_atom_sites_solution_hydrogens geom
_atom_sites_solution_primary dual
_atom_sites_solution_secondary difmap
_audit_creation_date 2024-01-16
_audit_creation_method 'CIF-fill 1.4r (K.Radacki, 2005-23)'
_audit_update_record
;
2024-10-29 deposited with the CCDC.	2025-01-13 downloaded from the CCDC.
;
_cell_angle_alpha 90
_cell_angle_beta 97.6470(10)
_cell_angle_gamma 90
_cell_formula_units_Z 4
_cell_length_a 13.8317(2)
_cell_length_b 11.31540(10)
_cell_length_c 19.0710(2)
_cell_measurement_reflns_used 12890
_cell_measurement_temperature 100(2)
_cell_measurement_theta_max 74.1660
_cell_measurement_theta_min 4.6590
_cell_volume 2958.28(6)
_computing_cell_refinement 'CrysAlisPro 1.171.43.100a (Rigaku OD, 2023)'
_computing_data_collection
;
 CrysAlisPro system (CCD 43.90a 64-bit (release 15-09-2023))
;
_computing_data_reduction 'CrysAlisPro 1.171.43.100a (Rigaku OD, 2023)'
_computing_molecular_graphics 'ShelXLe (Huebschle et all, 2011)'
_computing_publication_material 'SHELXL-2018/3 (Sheldrick, 2018)'
_computing_structure_refinement 'SHELXL-2018/3 (Sheldrick, 2018)'
_computing_structure_solution 'SHELXT 2014/5 (Sheldrick, 2014)''
_diffrn_ambient_environment N~2~
_diffrn_ambient_temperature 100(2)
_diffrn_detector HPA
_diffrn_detector_area_resol_mean 10.0
_diffrn_detector_type 'HyPix Arc150'
_diffrn_measured_fraction_theta_full 1.000
_diffrn_measured_fraction_theta_max 0.976
_diffrn_measurement_details
;
 List of Runs (angles in degrees, time in seconds):
 --------------------------------------------------------------------------
  1  \w     57.00  92.00   0.50    0.05    --   84.34 -95.00 -30.00   70
  2  \w     18.00  44.00   0.50    0.05    --   58.74 -95.00-120.00   52
  3  \w     39.00  64.00   0.50    0.05    --   84.34-112.00 -30.00   50
  4  \w    -91.00 -37.00   0.50    0.05    --  -76.39 112.00 -90.00  108
  5  \w     48.00 135.00   0.50    0.05    --   84.34  15.00 -30.00  174
  6  \w     16.00  44.00   0.50    0.05    --   58.74 -95.00-150.00   56
  7  \w   -125.00 -41.00   0.50    0.05    --  -76.39 -15.00  30.00  168
  8  \w     16.00  42.00   0.50    0.05    --   58.74 -95.00  90.00   52
  9  \w     23.00  66.00   0.50    0.05    --   58.74-126.00 150.00   86
 10  \w     77.00 108.00   0.50    0.05    --   58.74  15.00   0.00   62
 11  \w     48.00  74.00   0.50    0.05    --   58.74  15.00   0.00   52
 12  \w     67.00  92.00   0.50    0.05    --   84.34 -95.00 120.00   50
 13  \w     42.00  67.00   0.50    0.05    --   84.34 -95.00 150.00   50
 14  \w     46.00  92.00   0.50    0.05    --   84.34 -95.00  60.00   92
 15  \w     48.00 133.00   0.50    0.05    --   84.34  15.00  60.00  170
 16  \w    -71.00 -38.00   0.50    0.05    --  -76.39 112.00 120.00   66
 17  \w    -65.00 -40.00   0.50    0.05    --  -76.39 112.00-150.00   50
 18  \w   -117.00 -80.00   0.50    0.05    --  -76.39 -15.00-180.00   74
 19  \w    -97.00 -35.00   0.50    0.05    --  -79.50 117.00  -0.16  124
 20  \w     40.00  93.00   0.50    0.05    --   76.33-112.00 120.00  106
 21  \w     66.00  91.00   0.50    0.05    --   84.34 -95.00 -60.00   50
 22  \w   -111.00 -47.00   0.50    0.05    --  -76.39 -15.00 120.00  128
 23  \w    -68.00 -42.00   0.50    0.05    --  -69.84 -15.00  90.00   52
 24  \w   -119.00 -70.00   0.50    0.05    --  -69.84 -15.00  90.00   98
 25  \w    -74.00 -45.00   0.50    0.05    --  -76.39 -15.00-180.00   58
 26  \w     42.00  88.00   0.50    0.05    --   84.34 -95.00-120.00   92
 27  \w     56.00  91.00   0.50    0.05    --   84.34 -95.00   0.00   70
 28  \w     16.00  43.00   0.50    0.05    --   58.74 -95.00  30.00   54
 29  \w     56.00  90.00   0.50    0.05    --   84.34 -95.00-180.00   68
 30  \w     37.00  83.00   0.50    0.05    --   76.33 -95.00-150.00   92
 31  \w     52.00  92.00   0.50    0.05    --   84.34 -95.00 -90.00   80
 32  \w     34.00  60.00   0.50    0.05    --   71.46 -95.00  30.00   52
 33  \w     66.00  91.00   0.50    0.05    --   84.34 -95.00  90.00   50
 34  \w     24.00  70.00   0.50    0.05    --   71.46-126.00  30.00   92
 35  \w     66.00  91.00   0.50    0.05    --   84.34 -95.00-150.00   50
;
_diffrn_measurement_device 'four-circle diffractometer'
_diffrn_measurement_device_type 'Rigaku XtaLAB Synergy-R'
_diffrn_measurement_method '\w scans'
_diffrn_orient_matrix_type
;
 CrysAlisPro convention (1999,Acta A55,543-557)
;
_diffrn_orient_matrix_UB_11 -0.0962131000
_diffrn_orient_matrix_UB_12 0.0599613000
_diffrn_orient_matrix_UB_13 0.0126398000
_diffrn_orient_matrix_UB_21 0.0500535000
_diffrn_orient_matrix_UB_22 0.0494226000
_diffrn_orient_matrix_UB_23 0.0709488000
_diffrn_orient_matrix_UB_31 0.0294205000
_diffrn_orient_matrix_UB_32 0.1117888000
_diffrn_orient_matrix_UB_33 -0.0380768000
_diffrn_radiation_monochromator 'multi-layer mirror'
_diffrn_radiation_probe x-ray
_diffrn_radiation_type CuK\a
_diffrn_radiation_wavelength 1.54184
_diffrn_radiation_xray_symbol K-L~2,3~
_diffrn_reflns_av_R_equivalents 0.0789
_diffrn_reflns_av_unetI/netI 0.0385
_diffrn_reflns_Laue_measured_fraction_full 1.000
_diffrn_reflns_Laue_measured_fraction_max 0.976
_diffrn_reflns_limit_h_max 16
_diffrn_reflns_limit_h_min -16
_diffrn_reflns_limit_k_max 14
_diffrn_reflns_limit_k_min -11
_diffrn_reflns_limit_l_max 23
_diffrn_reflns_limit_l_min -23
_diffrn_reflns_number 16207
_diffrn_reflns_point_group_measured_fraction_full 1.000
_diffrn_reflns_point_group_measured_fraction_max 0.976
_diffrn_reflns_theta_full 67.684
_diffrn_reflns_theta_max 74.830
_diffrn_reflns_theta_min 4.679
_diffrn_source 'rotating-anode X-ray tube'
_diffrn_source_type 'PhotonJet-R X-ray Source'
_exptl_absorpt_coefficient_mu 13.519
_exptl_absorpt_correction_T_max 1.000
_exptl_absorpt_correction_T_min 0.571
_exptl_absorpt_correction_type gaussian
_exptl_absorpt_process_details
;
 CrysAlisPro 1.171.43.100a (Rigaku Oxford Diffraction, 2023) Numerical 
 absorption correction based on gaussian integration over a multifaceted 
 crystal model Empirical absorption correction using spherical harmonics, 
 implemented in SCALE3 ABSPACK scaling algorithm.
;
_exptl_crystal_colour yellow
_exptl_crystal_density_diffrn 1.414
_exptl_crystal_description block
_exptl_crystal_F_000 1280
_exptl_crystal_preparation
;
 For data collection the crystal was immersed in a film of perfluoropolyether 
 oil, mounted on a polyimide loop and transferred to stream of cold nitrogen 
 (Oxford Cryostream 800).
;
_exptl_crystal_size_max 0.300
_exptl_crystal_size_mid 0.230
_exptl_crystal_size_min 0.090
_refine_diff_density_max 1.517
_refine_diff_density_min -1.236
_refine_diff_density_rms 0.135
_refine_ls_extinction_method none
_refine_ls_goodness_of_fit_ref 1.088
_refine_ls_hydrogen_treatment constr
_refine_ls_matrix_type full
_refine_ls_number_parameters 141
_refine_ls_number_reflns 2965
_refine_ls_number_restraints 0
_refine_ls_restrained_S_all 1.088
_refine_ls_R_factor_all 0.0381
_refine_ls_R_factor_gt 0.0375
_refine_ls_shift/su_max 0.029
_refine_ls_shift/su_mean 0.001
_refine_ls_structure_factor_coef Fsqd
_refine_ls_weighting_details
;
 w=1/[\s^2^(Fo^2^)+(0.0682P)^2^+6.0259P] where P=(Fo^2^+2Fc^2^)/3
;
_refine_ls_weighting_scheme calc
_refine_ls_wR_factor_gt 0.1058
_refine_ls_wR_factor_ref 0.1066
_reflns_Friedel_coverage 0.000
_reflns_number_gt 2901
_reflns_number_total 2965
_reflns_threshold_expression 'I > 2\s(I)'
_cod_data_source_file d5dt00069f2.cif
_cod_data_source_block 9
_cod_original_sg_symbol_H-M 'C 2/c'
_cod_database_code 7717904
_shelx_shelxl_version_number 2018/3
_shelx_space_group_comment
;
 The symmetry employed for this shelxl refinement is uniquely defined by the 
 following loop, which should always be used as a source of symmetry 
 information in preference to the above space-group names. They are only 
 intended as comments.
;
_shelx_estimated_absorpt_t_min 0.107
_shelx_estimated_absorpt_t_max 0.376

loop_
_space_group_symop_operation_xyz
'x, y, z'
'-x, y, -z+1/2'
'x+1/2, y+1/2, z'
'-x+1/2, y+1/2, -z+1/2'
'-x, -y, -z'
'x, -y, z-1/2'
'-x+1/2, -y+1/2, -z'
'x+1/2, -y+1/2, z-1/2'

loop_
_atom_site_label
_atom_site_type_symbol
_atom_site_fract_x
_atom_site_fract_y
_atom_site_fract_z
_atom_site_U_iso_or_equiv
_atom_site_adp_type
_atom_site_occupancy
_atom_site_site_symmetry_order
_atom_site_calc_flag
_atom_site_refinement_flags_posn
_atom_site_refinement_flags_adp
_atom_site_refinement_flags_occupancy
_atom_site_disorder_assembly
_atom_site_disorder_group
C1_1 C 0.5107(2) 0.3717(3) 0.28604(16) 0.0185(6) Uani 1 1 d . . . . .
B2_1 B 0.5217(3) 0.4944(3) 0.32595(18) 0.0184(7) Uani 1 1 d . . . . .
N1_2 N 0.5228(2) 0.2666(2) 0.32823(14) 0.0200(5) Uani 1 1 d . . . . .
C2_2 C 0.5295(3) 0.2817(3) 0.40444(17) 0.0251(7) Uani 1 1 d . . . . .
H2A_2 H 0.482486 0.342795 0.415244 0.030 Uiso 1 1 calc R U . . .
H2B_2 H 0.595914 0.308930 0.423325 0.030 Uiso 1 1 calc R U . . .
C3_2 C 0.5078(3) 0.1655(3) 0.44029(18) 0.0291(7) Uani 1 1 d . . . . .
H3A_2 H 0.514964 0.176881 0.492194 0.035 Uiso 1 1 calc R U . . .
H3B_2 H 0.439688 0.141180 0.424167 0.035 Uiso 1 1 calc R U . . .
C4_2 C 0.5777(3) 0.0692(3) 0.4222(2) 0.0332(9) Uani 1 1 d . . . . .
H4A_2 H 0.644739 0.087989 0.444460 0.040 Uiso 1 1 calc R U . . .
H4B_2 H 0.558643 -0.007490 0.441215 0.040 Uiso 1 1 calc R U . . .
C5_2 C 0.5758(3) 0.0597(3) 0.3421(2) 0.0261(8) Uani 1 1 d . . . . .
H5A_2 H 0.626335 0.003073 0.331402 0.031 Uiso 1 1 calc R U . . .
H5B_2 H 0.511479 0.029362 0.320660 0.031 Uiso 1 1 calc R U . . .
C6_2 C 0.5943(2) 0.1797(3) 0.31016(18) 0.0216(6) Uani 1 1 d . . . . .
H6A_2 H 0.660964 0.206863 0.328337 0.026 Uiso 1 1 calc R U . . .
H6B_2 H 0.589592 0.172367 0.258091 0.026 Uiso 1 1 calc R U . . .
N1_3 N 0.4397(2) 0.5609(2) 0.33613(16) 0.0207(6) Uani 1 1 d . . . . .
C2_3 C 0.4417(3) 0.6763(3) 0.3697(2) 0.0309(8) Uani 1 1 d . . . . .
H2A_3 H 0.509149 0.704894 0.378409 0.046 Uiso 1 1 calc R U . . .
H2B_3 H 0.415212 0.670119 0.414690 0.046 Uiso 1 1 calc R U . . .
H2C_3 H 0.402189 0.731885 0.338527 0.046 Uiso 1 1 calc R U . . .
C3_3 C 0.3393(2) 0.5186(3) 0.31874(17) 0.0247(7) Uani 1 1 d . . . . .
H3A_3 H 0.302743 0.573226 0.285255 0.037 Uiso 1 1 calc R U . . .
H3B_3 H 0.308329 0.514305 0.361974 0.037 Uiso 1 1 calc R U . . .
H3C_3 H 0.339763 0.439864 0.297330 0.037 Uiso 1 1 calc R U . . .
Sn1_4 Sn 0.67069(2) 0.56077(2) 0.37400(2) 0.01934(12) Uani 1 1 d . . . . .
C2_4 C 0.7138(3) 0.7309(3) 0.33698(19) 0.0297(8) Uani 1 1 d . . . . .
H2A_4 H 0.783558 0.729708 0.332496 0.045 Uiso 1 1 calc R U . . .
H2B_4 H 0.701056 0.792247 0.370878 0.045 Uiso 1 1 calc R U . . .
H2C_4 H 0.676336 0.748024 0.290791 0.045 Uiso 1 1 calc R U . . .
C3_4 C 0.6769(3) 0.5854(4) 0.4873(2) 0.0368(9) Uani 1 1 d . . . . .
H3A_4 H 0.642294 0.658104 0.496594 0.055 Uiso 1 1 calc R U . . .
H3B_4 H 0.745113 0.591236 0.508742 0.055 Uiso 1 1 calc R U . . .
H3C_4 H 0.645992 0.517895 0.507624 0.055 Uiso 1 1 calc R U . . .
C4_4 C 0.7873(3) 0.4399(3) 0.3608(3) 0.0344(10) Uani 1 1 d . . . . .
H4A_4 H 0.769456 0.392755 0.317961 0.052 Uiso 1 1 calc R U . . .
H4B_4 H 0.798645 0.387456 0.401967 0.052 Uiso 1 1 calc R U . . .
H4C_4 H 0.846932 0.484664 0.356524 0.052 Uiso 1 1 calc R U . . .

loop_
_atom_site_aniso_label
_atom_site_aniso_U_11
_atom_site_aniso_U_22
_atom_site_aniso_U_33
_atom_site_aniso_U_23
_atom_site_aniso_U_13
_atom_site_aniso_U_12
C1_1 0.0189(15) 0.0137(14) 0.0238(15) 0.0018(12) 0.0070(11) 0.0000(11)
B2_1 0.0211(17) 0.0158(16) 0.0189(15) 0.0022(13) 0.0044(12) -0.0013(13)
N1_2 0.0247(14) 0.0138(12) 0.0221(13) 0.0013(10) 0.0057(10) 0.0040(10)
C2_2 0.0348(18) 0.0169(15) 0.0243(16) 0.0021(13) 0.0063(13) 0.0013(14)
C3_2 0.042(2) 0.0214(16) 0.0246(16) 0.0059(13) 0.0079(14) 0.0002(15)
C4_2 0.043(2) 0.0215(19) 0.034(2) 0.0111(14) 0.0036(17) 0.0014(15)
C5_2 0.029(2) 0.0132(17) 0.036(2) 0.0040(12) 0.0055(16) 0.0035(11)
C6_2 0.0211(16) 0.0164(15) 0.0280(16) 0.0033(12) 0.0057(12) 0.0036(12)
N1_3 0.0247(16) 0.0165(15) 0.0210(14) -0.0023(9) 0.0035(12) 0.0034(10)
C2_3 0.0346(19) 0.0231(17) 0.0349(19) -0.0086(14) 0.0042(15) 0.0084(15)
C3_3 0.0202(16) 0.0292(18) 0.0252(15) 0.0001(14) 0.0049(12) 0.0038(14)
Sn1_4 0.02110(18) 0.01510(17) 0.02167(17) -0.00206(6) 0.00228(11) 0.00033(6)
C2_4 0.041(2) 0.0165(15) 0.0314(17) -0.0005(13) 0.0052(15) -0.0057(14)
C3_4 0.050(3) 0.039(2) 0.0220(18) -0.0092(16) 0.0062(16) -0.0021(19)
C4_4 0.026(2) 0.025(2) 0.050(3) -0.0074(15) -0.0004(18) 0.0026(13)

loop_
_atom_type_symbol
_atom_type_description
_atom_type_scat_dispersion_real
_atom_type_scat_dispersion_imag
_atom_type_scat_source
C C 0.0181 0.0091 'International Tables Vol C Tables 4.2.6.8 and 6.1.1.4'
H H 0.0000 0.0000 'International Tables Vol C Tables 4.2.6.8 and 6.1.1.4'
B B 0.0090 0.0039 'International Tables Vol C Tables 4.2.6.8 and 6.1.1.4'
N N 0.0311 0.0180 'International Tables Vol C Tables 4.2.6.8 and 6.1.1.4'
Sn Sn 0.0259 5.4591 'International Tables Vol C Tables 4.2.6.8 and 6.1.1.4'

loop_
_exptl_crystal_face_index_h
_exptl_crystal_face_index_k
_exptl_crystal_face_index_l
_exptl_crystal_face_perp_dist
0 -1 1 0.1027
1 0 0 0.1290
2 -1 1 0.1175
-1 0 0 0.0874
-1 1 -1 0.1251
0 1 -1 0.1125
1 2 -2 0.1247
2 1 -1 0.1512
0 0 -1 0.0460
0 0 1 0.0427
1 2 0 0.1283

loop_
_geom_angle_atom_site_label_1
_geom_angle_atom_site_label_2
_geom_angle_atom_site_label_3
_geom_angle
_geom_angle_site_symmetry_1
_geom_angle_site_symmetry_3
_geom_angle_publ_flag
C1_1 C1_1 N1_2 123.92(16) 2_655 . ?
C1_1 C1_1 B2_1 118.57(17) 2_655 . ?
N1_2 C1_1 B2_1 117.5(3) . . ?
N1_3 B2_1 C1_1 120.9(3) . . ?
N1_3 B2_1 Sn1_4 118.5(2) . . ?
C1_1 B2_1 Sn1_4 120.6(2) . . ?
C1_1 N1_2 C2_2 116.8(3) . . ?
C1_1 N1_2 C6_2 117.1(2) . . ?
C2_2 N1_2 C6_2 110.9(3) . . ?
N1_2 C2_2 C3_2 110.8(3) . . ?
N1_2 C2_2 H2A_2 109.5 . . ?
C3_2 C2_2 H2A_2 109.5 . . ?
N1_2 C2_2 H2B_2 109.5 . . ?
C3_2 C2_2 H2B_2 109.5 . . ?
H2A_2 C2_2 H2B_2 108.1 . . ?
C4_2 C3_2 C2_2 110.1(3) . . ?
C4_2 C3_2 H3A_2 109.6 . . ?
C2_2 C3_2 H3A_2 109.6 . . ?
C4_2 C3_2 H3B_2 109.6 . . ?
C2_2 C3_2 H3B_2 109.6 . . ?
H3A_2 C3_2 H3B_2 108.2 . . ?
C5_2 C4_2 C3_2 110.4(3) . . ?
C5_2 C4_2 H4A_2 109.6 . . ?
C3_2 C4_2 H4A_2 109.6 . . ?
C5_2 C4_2 H4B_2 109.6 . . ?
C3_2 C4_2 H4B_2 109.6 . . ?
H4A_2 C4_2 H4B_2 108.1 . . ?
C6_2 C5_2 C4_2 110.9(3) . . ?
C6_2 C5_2 H5A_2 109.5 . . ?
C4_2 C5_2 H5A_2 109.5 . . ?
C6_2 C5_2 H5B_2 109.5 . . ?
C4_2 C5_2 H5B_2 109.5 . . ?
H5A_2 C5_2 H5B_2 108.1 . . ?
N1_2 C6_2 C5_2 110.4(3) . . ?
N1_2 C6_2 H6A_2 109.6 . . ?
C5_2 C6_2 H6A_2 109.6 . . ?
N1_2 C6_2 H6B_2 109.6 . . ?
C5_2 C6_2 H6B_2 109.6 . . ?
H6A_2 C6_2 H6B_2 108.1 . . ?
B2_1 N1_3 C2_3 125.3(3) . . ?
B2_1 N1_3 C3_3 123.8(3) . . ?
C2_3 N1_3 C3_3 110.8(3) . . ?
N1_3 C2_3 H2A_3 109.5 . . ?
N1_3 C2_3 H2B_3 109.5 . . ?
H2A_3 C2_3 H2B_3 109.5 . . ?
N1_3 C2_3 H2C_3 109.5 . . ?
H2A_3 C2_3 H2C_3 109.5 . . ?
H2B_3 C2_3 H2C_3 109.5 . . ?
N1_3 C3_3 H3A_3 109.5 . . ?
N1_3 C3_3 H3B_3 109.5 . . ?
H3A_3 C3_3 H3B_3 109.5 . . ?
N1_3 C3_3 H3C_3 109.5 . . ?
H3A_3 C3_3 H3C_3 109.5 . . ?
H3B_3 C3_3 H3C_3 109.5 . . ?
C4_4 Sn1_4 C2_4 106.48(15) . . ?
C4_4 Sn1_4 C3_4 105.48(18) . . ?
C2_4 Sn1_4 C3_4 103.59(15) . . ?
C4_4 Sn1_4 B2_1 113.38(14) . . ?
C2_4 Sn1_4 B2_1 115.98(14) . . ?
C3_4 Sn1_4 B2_1 110.98(15) . . ?
Sn1_4 C2_4 H2A_4 109.5 . . ?
Sn1_4 C2_4 H2B_4 109.5 . . ?
H2A_4 C2_4 H2B_4 109.5 . . ?
Sn1_4 C2_4 H2C_4 109.5 . . ?
H2A_4 C2_4 H2C_4 109.5 . . ?
H2B_4 C2_4 H2C_4 109.5 . . ?
Sn1_4 C3_4 H3A_4 109.5 . . ?
Sn1_4 C3_4 H3B_4 109.5 . . ?
H3A_4 C3_4 H3B_4 109.5 . . ?
Sn1_4 C3_4 H3C_4 109.5 . . ?
H3A_4 C3_4 H3C_4 109.5 . . ?
H3B_4 C3_4 H3C_4 109.5 . . ?
Sn1_4 C4_4 H4A_4 109.5 . . ?
Sn1_4 C4_4 H4B_4 109.5 . . ?
H4A_4 C4_4 H4B_4 109.5 . . ?
Sn1_4 C4_4 H4C_4 109.5 . . ?
H4A_4 C4_4 H4C_4 109.5 . . ?
H4B_4 C4_4 H4C_4 109.5 . . ?

loop_
_geom_bond_atom_site_label_1
_geom_bond_atom_site_label_2
_geom_bond_distance
_geom_bond_site_symmetry_2
_geom_bond_publ_flag
C1_1 C1_1 1.367(6) 2_655 ?
C1_1 N1_2 1.433(4) . ?
C1_1 B2_1 1.581(5) . ?
B2_1 N1_3 1.395(5) . ?
B2_1 Sn1_4 2.269(4) . ?
N1_2 C2_2 1.454(4) . ?
N1_2 C6_2 1.468(4) . ?
C2_2 C3_2 1.529(4) . ?
C2_2 H2A_2 0.9900 . ?
C2_2 H2B_2 0.9900 . ?
C3_2 C4_2 1.527(5) . ?
C3_2 H3A_2 0.9900 . ?
C3_2 H3B_2 0.9900 . ?
C4_2 C5_2 1.527(6) . ?
C4_2 H4A_2 0.9900 . ?
C4_2 H4B_2 0.9900 . ?
C5_2 C6_2 1.523(4) . ?
C5_2 H5A_2 0.9900 . ?
C5_2 H5B_2 0.9900 . ?
C6_2 H6A_2 0.9900 . ?
C6_2 H6B_2 0.9900 . ?
N1_3 C2_3 1.454(4) . ?
N1_3 C3_3 1.464(4) . ?
C2_3 H2A_3 0.9800 . ?
C2_3 H2B_3 0.9800 . ?
C2_3 H2C_3 0.9800 . ?
C3_3 H3A_3 0.9800 . ?
C3_3 H3B_3 0.9800 . ?
C3_3 H3C_3 0.9800 . ?
Sn1_4 C4_4 2.155(4) . ?
Sn1_4 C2_4 2.162(3) . ?
Sn1_4 C3_4 2.168(4) . ?
C2_4 H2A_4 0.9800 . ?
C2_4 H2B_4 0.9800 . ?
C2_4 H2C_4 0.9800 . ?
C3_4 H3A_4 0.9800 . ?
C3_4 H3B_4 0.9800 . ?
C3_4 H3C_4 0.9800 . ?
C4_4 H4A_4 0.9800 . ?
C4_4 H4B_4 0.9800 . ?
C4_4 H4C_4 0.9800 . ?

loop_
_geom_torsion_atom_site_label_1
_geom_torsion_atom_site_label_2
_geom_torsion_atom_site_label_3
_geom_torsion_atom_site_label_4
_geom_torsion
_geom_torsion_site_symmetry_1
_geom_torsion_site_symmetry_2
_geom_torsion_site_symmetry_3
_geom_torsion_site_symmetry_4
_geom_torsion_publ_flag
C1_1 C1_1 B2_1 N1_3 76.4(5) 2_655 . . . ?
N1_2 C1_1 B2_1 N1_3 -102.8(4) . . . . ?
C1_1 C1_1 B2_1 Sn1_4 -107.4(4) 2_655 . . . ?
N1_2 C1_1 B2_1 Sn1_4 73.4(3) . . . . ?
C1_1 C1_1 N1_2 C2_2 -170.2(4) 2_655 . . . ?
B2_1 C1_1 N1_2 C2_2 8.9(4) . . . . ?
C1_1 C1_1 N1_2 C6_2 54.6(5) 2_655 . . . ?
B2_1 C1_1 N1_2 C6_2 -126.2(3) . . . . ?
C1_1 N1_2 C2_2 C3_2 160.9(3) . . . . ?
C6_2 N1_2 C2_2 C3_2 -61.3(4) . . . . ?
N1_2 C2_2 C3_2 C4_2 57.3(4) . . . . ?
C2_2 C3_2 C4_2 C5_2 -53.1(4) . . . . ?
C3_2 C4_2 C5_2 C6_2 53.2(4) . . . . ?
C1_1 N1_2 C6_2 C5_2 -161.7(3) . . . . ?
C2_2 N1_2 C6_2 C5_2 60.7(4) . . . . ?
C4_2 C5_2 C6_2 N1_2 -56.5(4) . . . . ?
C1_1 B2_1 N1_3 C2_3 -177.6(3) . . . . ?
Sn1_4 B2_1 N1_3 C2_3 6.2(4) . . . . ?
C1_1 B2_1 N1_3 C3_3 7.1(5) . . . . ?
Sn1_4 B2_1 N1_3 C3_3 -169.1(2) . . . . ?
